data_4326609
loop_
_publ_author_name
'Sumanta Kumar Padhi'
'Koji Tanaka'

_publ_contact_author_address
;Department of Life and Coordination-Complex Molecular Science
Institute for Molecular Science
5-1 Higashiyama
Myodaiji
Okazaki
Aichi 
444-8787 (Japan)
;
_publ_contact_author_email ktanaka@ims.ac.jp
_publ_contact_author_fax +81564595582
_publ_contact_author_name 'Koji Tanaka'
_publ_contact_author_phone +81564595580
_publ_section_title
;
 Photo- and Electrochemical Redox Behavior of Cyclometalated Ru(II)
 Complexes Having a 3-Phenylbenzo[b][1,6]naphthyridine Ligand
;
_journal_name_full 'Inorganic Chemistry'
_journal_page_first 10718
_journal_page_last 10723
_journal_paper_doi 10.1021/ic201207x
_journal_volume 50
_journal_year 2011
_chemical_formula_sum 'C39 H33 F6 N6 O P Ru'
_chemical_formula_weight 847.75
_chemical_name_systematic
; 
 ? 
;
_space_group_IT_number 14
_symmetry_cell_setting monoclinic
_symmetry_space_group_name_Hall '-P 2ybc'
_symmetry_space_group_name_H-M 'P 1 21/c 1'
_atom_sites_solution_hydrogens geom
_atom_sites_solution_primary direct
_atom_sites_solution_secondary difmap
_audit_creation_method SHELXL-97
_cell_angle_alpha 90.00
_cell_angle_beta 96.185(3)
_cell_angle_gamma 90.00
_cell_formula_units_Z 4
_cell_length_a 10.327(3)
_cell_length_b 21.854(5)
_cell_length_c 15.447(4)
_cell_measurement_temperature 295(2)
_cell_volume 3465.9(16)
_computing_structure_refinement 'SHELXL-97 (Sheldrick, 1997)'
_computing_structure_solution 'SHELXS-97 (Sheldrick, 1990)'
_diffrn_ambient_temperature 295(2)
_diffrn_measured_fraction_theta_full 0.999
_diffrn_measured_fraction_theta_max 0.999
_diffrn_radiation_monochromator graphite
_diffrn_radiation_source 'fine-focus sealed tube'
_diffrn_radiation_type MoK\a
_diffrn_radiation_wavelength 0.71075
_diffrn_reflns_av_R_equivalents 0.0433
_diffrn_reflns_av_sigmaI/netI 0.0386
_diffrn_reflns_limit_h_max 13
_diffrn_reflns_limit_h_min -13
_diffrn_reflns_limit_k_max 28
_diffrn_reflns_limit_k_min -28
_diffrn_reflns_limit_l_max 0
_diffrn_reflns_limit_l_min -20
_diffrn_reflns_number 15605
_diffrn_reflns_theta_full 27.45
_diffrn_reflns_theta_max 27.45
_diffrn_reflns_theta_min 1.62
_exptl_absorpt_coefficient_mu 0.575
_exptl_absorpt_correction_T_max 0.905
_exptl_absorpt_correction_T_min 0.853
_exptl_absorpt_correction_type multi-scan
_exptl_absorpt_process_details SADABS
_exptl_crystal_colour red
_exptl_crystal_density_diffrn 1.625
_exptl_crystal_description blocks
_exptl_crystal_F_000 1720
_exptl_crystal_size_max 0.28
_exptl_crystal_size_mid 0.25
_exptl_crystal_size_min 0.18
_refine_diff_density_max 0.535
_refine_diff_density_min -0.631
_refine_diff_density_rms 0.084
_refine_ls_extinction_method none
_refine_ls_goodness_of_fit_ref 1.018
_refine_ls_hydrogen_treatment constr
_refine_ls_matrix_type full
_refine_ls_number_parameters 489
_refine_ls_number_reflns 7913
_refine_ls_number_restraints 0
_refine_ls_restrained_S_all 1.018
_refine_ls_R_factor_all 0.0469
_refine_ls_R_factor_gt 0.0430
_refine_ls_shift/su_max 0.001
_refine_ls_shift/su_mean 0.000
_refine_ls_structure_factor_coef Fsqd
_refine_ls_weighting_details 'calc w=1/[\s^2^(Fo^2^)+(0.0900P)^2^+1.8500P] where P=(Fo^2^+2Fc^2^)/3'
_refine_ls_weighting_scheme calc
_refine_ls_wR_factor_gt 0.1370
_refine_ls_wR_factor_ref 0.1406
_reflns_number_gt 7428
_reflns_number_total 7913
_reflns_threshold_expression >2sigma(I)
_cod_data_source_file ic201207x_si_002_1.cif
_cod_data_source_block '[1HH]PF6'
_cod_database_code 4326609

loop_
_symmetry_equiv_pos_as_xyz
'x, y, z'
'-x, y+1/2, -z+1/2'
'-x, -y, -z'
'x, -y-1/2, z-1/2'

loop_
_atom_site_label
_atom_site_type_symbol
_atom_site_fract_x
_atom_site_fract_y
_atom_site_fract_z
_atom_site_U_iso_or_equiv
_atom_site_adp_type
_atom_site_occupancy
_atom_site_symmetry_multiplicity
_atom_site_calc_flag
_atom_site_refinement_flags
Ru1 Ru 0.284615(19) 0.359325(9) 0.425547(13) 0.03702(10) Uani 1 1 d .
P1 P 0.90237(9) 0.13780(4) 0.36504(6) 0.0542(2) Uani 1 1 d .
F1 F 1.0432(4) 0.1623(2) 0.3658(2) 0.1116(11) Uani 1 1 d .
F2 F 0.8656(3) 0.18910(15) 0.43191(19) 0.0833(7) Uani 1 1 d .
F3 F 0.8534(4) 0.1820(2) 0.2884(3) 0.1142(11) Uani 1 1 d .
F4 F 0.7572(4) 0.1130(2) 0.3618(3) 0.1125(11) Uani 1 1 d .
F5 F 0.9398(3) 0.08652(15) 0.2995(2) 0.0886(8) Uani 1 1 d .
F6 F 0.9330(6) 0.0900(3) 0.4375(3) 0.176(3) Uani 1 1 d .
O1 O 0.1767(12) 0.0195(6) 0.4539(7) .217(4) Uani 1 1 d .
H1 H 0.1336 -0.0100 0.4347 0.325 Uiso 1 1 calc R
N1 N 0.1287(3) 0.36956(15) 0.3312(2) 0.0573(6) Uani 1 1 d .
N2 N -0.1656(5) 0.4017(2) 0.1343(3) 0.0921(12) Uani 1 1 d .
H2N H -0.1536 0.4266 0.0927 0.111 Uiso 1 1 calc R
N3 N 0.2126(2) 0.42916(11) 0.49552(14) 0.0383(4) Uani 1 1 d .
N4 N 0.1857(2) 0.31118(11) 0.51616(14) 0.0380(4) Uani 1 1 d .
N5 N 0.3626(2) 0.28440(12) 0.37093(17) 0.0451(5) Uani 1 1 d .
N6 N 0.4591(2) 0.35129(10) 0.50418(16) 0.0381(4) Uani 1 1 d .
C1 C 0.3635(4) 0.41531(19) 0.3402(3) 0.0626(8) Uani 1 1 d .
C2 C 0.4931(4) 0.4382(2) 0.3458(3) 0.0663(9) Uani 1 1 d .
H2 H 0.5512 0.4262 0.3929 0.080 Uiso 1 1 calc R
C3 C 0.5409(4) 0.4802(2) 0.2807(3) 0.0675(9) Uani 1 1 d .
H3 H 0.6268 0.4938 0.2856 0.081 Uiso 1 1 calc R
C4 C 0.4527(6) 0.4977(3) 0.2136(4) 0.0925(14) Uani 1 1 d .
H4 H 0.4784 0.5265 0.1745 0.111 Uiso 1 1 calc R
C5 C 0.3249(5) 0.4747(2) 0.1998(3) 0.0758(11) Uani 1 1 d .
H5 H 0.2702 0.4841 0.1497 0.091 Uiso 1 1 calc R
C6 C 0.2810(4) 0.4347(2) 0.2695(3) 0.0640(8) Uani 1 1 d .
C7 C 0.1548(4) 0.40910(17) 0.2616(2) 0.0564(7) Uani 1 1 d .
C8 C 0.0513(4) 0.4219(2) 0.1970(3) 0.0689(9) Uani 1 1 d .
H8 H 0.0623 0.4496 0.1527 0.083 Uiso 1 1 calc R
C9 C -0.0595(4) 0.39442(18) 0.2000(2) 0.0597(8) Uani 1 1 d .
C10 C -0.0938(4) 0.35612(19) 0.2661(3) 0.0656(9) Uani 1 1 d .
C11 C -0.2845(5) 0.3739(3) 0.1297(4) 0.0814(12) Uani 1 1 d .
C12 C -0.3175(5) 0.3428(2) 0.1961(3) 0.0735(10) Uani 1 1 d .
C13 C -0.3811(6) 0.3881(4) 0.0553(4) 0.111(2) Uani 1 1 d .
H13 H -0.3635 0.4122 0.0084 0.133 Uiso 1 1 calc R
C14 C -0.5030(7) 0.3612(4) 0.0629(8) 0.139(4) Uani 1 1 d .
H14 H -0.5693 0.3695 0.0189 0.167 Uiso 1 1 calc R
C15 C -0.5312(7) 0.3263(5) 0.1250(5) 0.114(2) Uani 1 1 d .
H15 H -0.6138 0.3092 0.1233 0.137 Uiso 1 1 calc R
C16 C -0.4419(5) 0.3148(3) 0.1920(4) 0.0858(13) Uani 1 1 d .
H16 H -0.4612 0.2884 0.2360 0.103 Uiso 1 1 calc R
C17 C -0.2196(5) 0.3328(3) 0.2782(4) 0.0843(13) Uani 1 1 d .
H17A H -0.2515 0.3532 0.3275 0.101 Uiso 1 1 calc R
H17B H -0.2130 0.2894 0.2911 0.101 Uiso 1 1 calc R
C18 C 0.0134(4) 0.34218(19) 0.3347(3) 0.0614(8) Uani 1 1 d .
H18 H 0.0010 0.3149 0.3793 0.074 Uiso 1 1 calc R
C19 C 0.2279(3) 0.48881(14) 0.48158(19) 0.0458(6) Uani 1 1 d .
H19 H 0.2732 0.5005 0.4354 0.055 Uiso 1 1 calc R
C20 C 0.1807(3) 0.53378(14) 0.53124(19) 0.0439(5) Uani 1 1 d .
H20 H 0.1955 0.5748 0.5195 0.053 Uiso 1 1 calc R
C21 C 0.1090(3) 0.51696(14) 0.60079(18) 0.0432(5) Uani 1 1 d .
H21 H 0.0740 0.5464 0.6349 0.052 Uiso 1 1 calc R
C22 C 0.0927(3) 0.45473(14) 0.61634(19) 0.0449(6) Uani 1 1 d .
H22 H 0.0480 0.4418 0.6622 0.054 Uiso 1 1 calc R
C23 C 0.1437(2) 0.41235(12) 0.56264(17) 0.0378(5) Uani 1 1 d .
C24 C 0.1273(3) 0.34610(13) 0.57274(18) 0.0403(5) Uani 1 1 d .
C25 C 0.0552(3) 0.32119(15) 0.6337(2) 0.0504(6) Uani 1 1 d .
H25 H 0.0171 0.3463 0.6724 0.061 Uiso 1 1 calc R
C26 C 0.0399(3) 0.25795(15) 0.6371(2) 0.0490(6) Uani 1 1 d .
H26 H -0.0086 0.2402 0.6779 0.059 Uiso 1 1 calc R
C27 C 0.0980(3) 0.22226(16) 0.5789(2) 0.0514(7) Uani 1 1 d .
H27 H 0.0888 0.1799 0.5798 0.062 Uiso 1 1 calc R
C28 C 0.1700(3) 0.24930(14) 0.51914(19) 0.0454(6) Uani 1 1 d .
H28 H 0.2086 0.2248 0.4800 0.054 Uiso 1 1 calc R
C29 C 0.3013(3) 0.25058(16) 0.3066(2) 0.0546(7) Uani 1 1 d .
H29 H 0.2180 0.2620 0.2832 0.066 Uiso 1 1 calc R
C30 C 0.3588(4) 0.1985(2) 0.2734(3) 0.0691(9) Uani 1 1 d .
H30 H 0.3186 0.1775 0.2254 0.083 Uiso 1 1 calc R
C31 C 0.4793(4) 0.1794(2) 0.3155(3) 0.0645(9) Uani 1 1 d .
H31 H 0.5153 0.1428 0.2990 0.077 Uiso 1 1 calc R
C32 C 0.5435(3) 0.21287(17) 0.3792(2) 0.0554(7) Uani 1 1 d .
H32 H 0.6264 0.2017 0.4036 0.067 Uiso 1 1 calc R
C33 C 0.4805(3) 0.26629(13) 0.40839(18) 0.0419(5) Uani 1 1 d .
C34 C 0.5358(2) 0.30278(12) 0.48337(17) 0.0380(5) Uani 1 1 d .
C35 C 0.6542(3) 0.29104(16) 0.5294(2) 0.0514(6) Uani 1 1 d .
H35 H 0.7052 0.2588 0.5134 0.062 Uiso 1 1 calc R
C36 C 0.6988(3) 0.32878(15) 0.6025(2) 0.0506(6) Uani 1 1 d .
H36 H 0.7761 0.3207 0.6372 0.061 Uiso 1 1 calc R
C37 C 0.6185(3) 0.37915(15) 0.6188(2) 0.0470(6) Uani 1 1 d .
H37 H 0.6442 0.4060 0.6641 0.056 Uiso 1 1 calc R
C38 C 0.5056(3) 0.38809(14) 0.56905(19) 0.0445(6) Uani 1 1 d .
H38 H 0.4565 0.4222 0.5805 0.053 Uiso 1 1 calc R
C39 C 0.2560(15) 0.0478(8) 0.3777(9) 0.207(6) Uani 1 1 d .
H39A H 0.2302 0.0896 0.3671 0.311 Uiso 1 1 calc R
H39B H 0.2367 0.0244 0.3253 0.311 Uiso 1 1 calc R
H39C H 0.3478 0.0461 0.3958 0.311 Uiso 1 1 calc R

loop_
_atom_site_aniso_label
_atom_site_aniso_U_11
_atom_site_aniso_U_22
_atom_site_aniso_U_33
_atom_site_aniso_U_23
_atom_site_aniso_U_13
_atom_site_aniso_U_12
Ru1 0.03703(14) 0.03701(14) 0.03702(14) 0.00005(7) 0.00394(9) 0.00009(7)
P1 0.0548(5) 0.0531(5) 0.0548(5) -0.0006(3) 0.0069(4) 0.0009(3)
F1 0.100(2) 0.135(3) 0.100(2) -0.026(2) 0.0133(19) -0.007(2)
F2 0.0760(15) 0.0949(19) 0.0791(16) -0.0098(14) 0.0083(12) 0.0000(14)
F3 0.115(3) 0.112(3) 0.115(3) 0.000(2) 0.011(2) -0.007(2)
F4 0.107(2) 0.105(3) 0.128(3) -0.005(2) 0.022(2) -0.007(2)
F5 0.0882(18) 0.0878(18) 0.0908(19) -0.0063(15) 0.0133(15) -0.0039(15)
F6 0.219(6) 0.198(6) 0.121(3) 0.056(4) 0.073(4) 0.113(5)
O1 0.221(10) 0.217(11) 0.205(8) -0.012(8) -0.004(8) -0.014(8)
N1 0.0589(16) 0.0567(15) 0.0564(16) 0.0021(12) 0.0066(12) 0.0038(13)
N2 0.093(3) 0.092(3) 0.091(3) 0.011(2) 0.010(2) 0.005(2)
N3 0.0387(10) 0.0387(11) 0.0378(10) 0.0000(8) 0.0064(8) -0.0005(8)
N4 0.0376(10) 0.0383(11) 0.0381(10) 0.0004(8) 0.0047(8) 0.0006(8)
N5 0.0452(12) 0.0446(12) 0.0453(12) -0.0004(10) 0.0044(9) -0.0002(10)
N6 0.0378(10) 0.0372(10) 0.0396(11) -0.0003(8) 0.0059(8) 0.0003(8)
C1 0.063(2) 0.061(2) 0.064(2) -0.0002(16) 0.0071(16) 0.0046(16)
C2 0.066(2) 0.068(2) 0.065(2) 0.0000(17) 0.0070(17) -0.0013(17)
C3 0.065(2) 0.069(2) 0.069(2) -0.0014(18) 0.0096(17) -0.0008(18)
C4 0.100(4) 0.090(3) 0.088(3) 0.008(3) 0.012(3) 0.005(3)
C5 0.072(2) 0.077(3) 0.078(3) -0.004(2) 0.003(2) 0.001(2)
C6 0.0615(19) 0.066(2) 0.064(2) -0.0004(17) 0.0036(16) -0.0013(16)
C7 0.0604(18) 0.0531(17) 0.0552(17) 0.0015(14) 0.0035(14) 0.0000(14)
C8 0.069(2) 0.070(2) 0.066(2) 0.0017(18) 0.0033(17) -0.0015(18)
C9 0.0597(18) 0.0610(19) 0.0587(18) -0.0007(15) 0.0075(15) -0.0022(15)
C10 0.066(2) 0.065(2) 0.066(2) -0.0012(16) 0.0105(18) -0.0005(16)
C11 0.083(3) 0.080(3) 0.082(3) -0.001(2) 0.011(2) 0.004(2)
C12 0.073(2) 0.077(2) 0.071(2) 0.001(2) 0.0092(19) 0.003(2)
C13 0.084(3) 0.162(7) 0.088(4) -0.007(4) 0.010(3) 0.017(4)
C14 0.087(4) 0.114(6) 0.205(10) -0.070(6) -0.031(5) 0.022(4)
C15 0.091(4) 0.160(7) 0.089(4) -0.023(4) 0.004(3) -0.005(5)
C16 0.079(3) 0.102(4) 0.078(3) -0.011(3) 0.013(2) -0.004(3)
C17 0.083(3) 0.086(3) 0.086(3) -0.002(3) 0.021(2) 0.001(2)
C18 0.069(2) 0.0550(17) 0.0603(19) 0.0013(15) 0.0066(16) 0.0004(16)
C19 0.0481(14) 0.0450(14) 0.0446(13) 0.0003(11) 0.0062(11) -0.0002(11)
C20 0.0443(13) 0.0426(13) 0.0447(13) -0.0003(11) 0.0043(11) 0.0005(10)
C21 0.0425(13) 0.0445(14) 0.0422(13) -0.0029(10) 0.0023(10) 0.0008(11)
C22 0.0442(13) 0.0475(15) 0.0438(13) -0.0008(11) 0.0077(10) -0.0028(11)
C23 0.0371(11) 0.0380(12) 0.0380(11) 0.0002(9) 0.0026(9) 0.0005(9)
C24 0.0407(12) 0.0419(12) 0.0380(12) -0.0007(10) 0.0036(10) 0.0030(10)
C25 0.0513(15) 0.0503(16) 0.0498(15) 0.0002(12) 0.0060(12) 0.0001(13)
C26 0.0462(14) 0.0499(15) 0.0516(15) 0.0001(12) 0.0076(12) -0.0012(12)
C27 0.0521(15) 0.0502(16) 0.0515(16) 0.0035(12) 0.0035(12) -0.0001(12)
C28 0.0448(13) 0.0454(14) 0.0459(14) -0.0013(11) 0.0047(11) 0.0006(11)
C29 0.0544(16) 0.0550(17) 0.0546(17) 0.0023(14) 0.0065(13) 0.0023(14)
C30 0.065(2) 0.067(2) 0.074(2) -0.0101(19) 0.0014(18) 0.0045(18)
C31 0.0610(19) 0.063(2) 0.069(2) -0.0032(17) 0.0049(16) 0.0030(16)
C32 0.0528(16) 0.0572(17) 0.0557(17) -0.0018(14) 0.0034(13) -0.0026(14)
C33 0.0409(12) 0.0420(13) 0.0429(13) 0.0004(10) 0.0043(10) -0.0001(10)
C34 0.0386(12) 0.0376(12) 0.0376(12) 0.0006(9) 0.0035(9) -0.0006(9)
C35 0.0497(15) 0.0510(16) 0.0534(16) -0.0028(13) 0.0049(12) 0.0016(13)
C36 0.0513(15) 0.0514(16) 0.0491(15) -0.0005(13) 0.0056(12) 0.0007(13)
C37 0.0480(14) 0.0472(14) 0.0454(14) -0.0013(12) 0.0033(11) -0.0002(12)
C38 0.0429(13) 0.0447(14) 0.0458(13) 0.0010(11) 0.0043(10) 0.0000(11)
C39 0.242(15) 0.233(16) 0.157(10) 0.015(11) 0.068(10) 0.036(13)

loop_
_atom_type_symbol
_atom_type_description
_atom_type_scat_dispersion_real
_atom_type_scat_dispersion_imag
_atom_type_scat_source
C C 0.0033 0.0016 'International Tables Vol C Tables 4.2.6.8 and 6.1.1.4'
F F 0.0171 0.0103 'International Tables Vol C Tables 4.2.6.8 and 6.1.1.4'
N N 0.0061 0.0033 'International Tables Vol C Tables 4.2.6.8 and 6.1.1.4'
O O 0.0106 0.0060 'International Tables Vol C Tables 4.2.6.8 and 6.1.1.4'
P P 0.1023 0.0942 'International Tables Vol C Tables 4.2.6.8 and 6.1.1.4'
Ru Ru -1.2594 0.8363 'International Tables Vol C Tables 4.2.6.8 and 6.1.1.4'
H H 0.0000 0.0000 'International Tables Vol C Tables 4.2.6.8 and 6.1.1.4'

loop_
_geom_angle_atom_site_label_1
_geom_angle_atom_site_label_2
_geom_angle_atom_site_label_3
_geom_angle
C1 Ru1 N5 90.64(13)
C1 Ru1 N3 95.00(13)
N5 Ru1 N3 172.65(9)
C1 Ru1 N1 79.24(15)
N5 Ru1 N1 96.16(12)
N3 Ru1 N1 89.55(11)
C1 Ru1 N6 92.71(13)
N5 Ru1 N6 79.48(10)
N3 Ru1 N6 95.50(9)
N1 Ru1 N6 170.86(11)
C1 Ru1 N4 172.28(13)
N5 Ru1 N4 96.62(9)
N3 Ru1 N4 78.01(9)
N1 Ru1 N4 97.27(11)
N6 Ru1 N4 91.23(9)
F6 P1 F1 96.3(3)
F6 P1 F3 172.4(3)
F1 P1 F3 91.1(2)
F6 P1 F5 86.5(3)
F1 P1 F5 87.48(19)
F3 P1 F5 92.0(2)
F6 P1 F4 84.9(3)
F1 P1 F4 178.6(2)
F3 P1 F4 87.7(2)
F5 P1 F4 91.89(19)
F6 P1 F2 92.9(3)
F1 P1 F2 92.32(19)
F3 P1 F2 88.6(2)
F5 P1 F2 179.36(19)
F4 P1 F2 88.32(19)
C39 O1 H1 109.5
C18 N1 C7 122.8(3)
C18 N1 Ru1 123.5(3)
C7 N1 Ru1 113.7(2)
C11 N2 C9 127.4(5)
C11 N2 H2N 116.3
C9 N2 H2N 116.3
C19 N3 C23 117.7(2)
C19 N3 Ru1 125.82(19)
C23 N3 Ru1 116.48(18)
C24 N4 C28 118.4(2)
C24 N4 Ru1 115.54(19)
C28 N4 Ru1 125.97(19)
C29 N5 C33 119.2(3)
C29 N5 Ru1 124.8(2)
C33 N5 Ru1 115.8(2)
C38 N6 C34 117.9(2)
C38 N6 Ru1 127.63(19)
C34 N6 Ru1 114.42(17)
C6 C1 C2 115.9(4)
C6 C1 Ru1 116.3(3)
C2 C1 Ru1 127.8(3)
C1 C2 C3 123.8(4)
C1 C2 H2 118.1
C3 C2 H2 118.1
C4 C3 C2 116.5(4)
C4 C3 H3 121.8
C2 C3 H3 121.8
C3 C4 C5 123.7(5)
C3 C4 H4 118.1
C5 C4 H4 118.1
C4 C5 C6 116.9(4)
C4 C5 H5 121.5
C6 C5 H5 121.5
C1 C6 C7 115.6(4)
C1 C6 C5 122.8(4)
C7 C6 C5 121.3(4)
C8 C7 C6 127.2(4)
C8 C7 N1 117.6(3)
C6 C7 N1 115.0(3)
C9 C8 C7 119.2(4)
C9 C8 H8 120.4
C7 C8 H8 120.4
C8 C9 C10 126.7(4)
C8 C9 N2 122.5(4)
C10 C9 N2 110.7(4)
C9 C10 C17 128.0(4)
C9 C10 C18 114.7(4)
C17 C10 C18 117.1(4)
C12 C11 N2 120.1(5)
C12 C11 C13 120.7(6)
N2 C11 C13 118.5(6)
C11 C12 C16 120.1(5)
C11 C12 C17 120.9(5)
C16 C12 C17 118.9(5)
C14 C13 C11 112.6(8)
C14 C13 H13 123.7
C11 C13 H13 123.7
C15 C14 C13 126.1(9)
C15 C14 H14 117.0
C13 C14 H14 117.0
C14 C15 C16 119.9(8)
C14 C15 H15 120.1
C16 C15 H15 120.1
C15 C16 C12 120.0(7)
C15 C16 H16 120.0
C12 C16 H16 120.0
C10 C17 C12 111.5(4)
C10 C17 H17A 109.3
C12 C17 H17A 109.3
C10 C17 H17B 109.3
C12 C17 H17B 109.3
H17A C17 H17B 108.0
N1 C18 C10 118.7(4)
N1 C18 H18 120.7
C10 C18 H18 120.7
N3 C19 C20 123.8(3)
N3 C19 H19 118.1
C20 C19 H19 118.1
C19 C20 C21 119.0(3)
C19 C20 H20 120.5
C21 C20 H20 120.5
C22 C21 C20 117.8(3)
C22 C21 H21 121.1
C20 C21 H21 121.1
C23 C22 C21 119.2(3)
C23 C22 H22 120.4
C21 C22 H22 120.4
N3 C23 C22 122.4(3)
N3 C23 C24 114.9(2)
C22 C23 C24 122.7(2)
N4 C24 C25 122.2(3)
N4 C24 C23 115.1(2)
C25 C24 C23 122.8(3)
C24 C25 C26 119.4(3)
C24 C25 H25 120.3
C26 C25 H25 120.3
C27 C26 C25 118.6(3)
C27 C26 H26 120.7
C25 C26 H26 120.7
C26 C27 C28 119.9(3)
C26 C27 H27 120.0
C28 C27 H27 120.0
N4 C28 C27 121.5(3)
N4 C28 H28 119.2
C27 C28 H28 119.2
N5 C29 C30 122.2(3)
N5 C29 H29 118.9
C30 C29 H29 118.9
C31 C30 C29 117.3(4)
C31 C30 H30 121.3
C29 C30 H30 121.3
C32 C31 C30 121.4(4)
C32 C31 H31 119.3
C30 C31 H31 119.3
C31 C32 C33 118.0(3)
C31 C32 H32 121.0
C33 C32 H32 121.0
N5 C33 C32 121.5(3)
N5 C33 C34 115.8(2)
C32 C33 C34 122.6(3)
C35 C34 N6 121.6(3)
C35 C34 C33 123.8(3)
N6 C34 C33 114.6(2)
C34 C35 C36 119.6(3)
C34 C35 H35 120.2
C36 C35 H35 120.2
C37 C36 C35 116.2(3)
C37 C36 H36 121.9
C35 C36 H36 121.9
C38 C37 C36 120.1(3)
C38 C37 H37 120.0
C36 C37 H37 120.0
N6 C38 C37 124.3(3)
N6 C38 H38 117.8
C37 C38 H38 117.8
O1 C39 H39A 109.5
O1 C39 H39B 109.5
H39A C39 H39B 109.5
O1 C39 H39C 109.5
H39A C39 H39C 109.5
H39B C39 H39C 109.5

loop_
_geom_bond_atom_site_label_1
_geom_bond_atom_site_label_2
_geom_bond_distance
Ru1 C1 2.032(4)
Ru1 N5 2.047(3)
Ru1 N3 2.055(2)
Ru1 N1 2.064(3)
Ru1 N6 2.069(2)
Ru1 N4 2.102(2)
P1 F6 1.539(5)
P1 F1 1.549(4)
P1 F3 1.569(4)
P1 F5 1.585(3)
P1 F4 1.589(4)
P1 F2 1.598(3)
O1 C39 1.627(16)
O1 H1 0.8200
N1 C18 1.339(5)
N1 C7 1.427(5)
N2 C11 1.366(7)
N2 C9 1.419(6)
N2 H2N 0.8600
N3 C19 1.333(4)
N3 C23 1.369(3)
N4 C24 1.351(4)
N4 C28 1.363(4)
N5 C29 1.342(4)
N5 C33 1.349(4)
N6 C38 1.333(4)
N6 C34 1.382(3)
C1 C6 1.378(6)
C1 C2 1.423(6)
C2 C3 1.484(6)
C2 H2 0.9300
C3 C4 1.359(7)
C3 H3 0.9300
C4 C5 1.407(8)
C4 H4 0.9300
C5 C6 1.494(6)
C5 H5 0.9300
C6 C7 1.411(5)
C7 C8 1.410(6)
C8 C9 1.297(6)
C8 H8 0.9300
C9 C10 1.396(6)
C10 C17 1.426(7)
C10 C18 1.479(6)
C11 C12 1.304(7)
C11 C13 1.472(9)
C12 C16 1.419(7)
C12 C17 1.550(8)
C13 C14 1.405(12)
C13 H13 0.9300
C14 C15 1.282(13)
C14 H14 0.9300
C15 C16 1.334(9)
C15 H15 0.9300
C16 H16 0.9300
C17 H17A 0.9700
C17 H17B 0.9700
C18 H18 0.9300
C19 C20 1.368(4)
C19 H19 0.9300
C20 C21 1.418(4)
C20 H20 0.9300
C21 C22 1.394(4)
C21 H21 0.9300
C22 C23 1.385(4)
C22 H22 0.9300
C23 C24 1.468(4)
C24 C25 1.374(4)
C25 C26 1.393(5)
C25 H25 0.9300
C26 C27 1.377(5)
C26 H26 0.9300
C27 C28 1.378(4)
C27 H27 0.9300
C28 H28 0.9300
C29 C30 1.406(5)
C29 H29 0.9300
C30 C31 1.405(6)
C30 H30 0.9300
C31 C32 1.342(5)
C31 H31 0.9300
C32 C33 1.433(5)
C32 H32 0.9300
C33 C34 1.470(4)
C34 C35 1.371(4)
C35 C36 1.433(5)
C35 H35 0.9300
C36 C37 1.417(5)
C36 H36 0.9300
C37 C38 1.340(4)
C37 H37 0.9300
C38 H38 0.9300
C39 H39A 0.9600
C39 H39B 0.9600
C39 H39C 0.9600
